data_8100965
loop_
_publ_author_name
'Peters, Eva-Maria'
'Peters, Karl'
'Seyberlich, Birgit'
'Tochtermann, Werner'

_publ_section_title
;
Crystal structure of tetrakis-dibutylammonium hexathiodigermanate
(IV), [(C~4~H~9~)~2~NH~2~]~4~[Ge~2~S~6~]
;
_journal_issue 2
_journal_name_full 'Zeitschrift f\"ur Kristallographie - New Crystal Structures'
_journal_page_first 215
_journal_page_last 220
_journal_volume 216
_journal_year 2001
_chemical_formula_structural '(CHCOC6 H12 COC2 H3 OOC)(C6 H12)'
_chemical_formula_sum 'C18 H28 O4'
_chemical_formula_weight 308.40
_space_group_IT_number 14
_symmetry_cell_setting monoclinic
_symmetry_space_group_name_Hall '-P 2ybc'
_symmetry_space_group_name_H-M 'P 1 21/c 1'
_cell_angle_alpha 90.00
_cell_angle_beta 100.51(1)
_cell_angle_gamma 90.00
_cell_formula_units_Z 8
_cell_length_a 17.360(2)
_cell_length_b 18.487(2)
_cell_length_c 10.836(1)
_cell_measurement_temperature 293(2)
_cell_volume 3419.3(6)
_diffrn_ambient_temperature 293(2)
_exptl_crystal_density_diffrn 1.198
_cod_original_sg_symbol_H-M 'P 21/c'
_cod_database_code 8100965

loop_
_symmetry_equiv_pos_as_xyz
'x, y, z'
'-x, y+1/2, -z+1/2'
'-x, -y, -z'
'x, -y-1/2, z-1/2'

loop_
_atom_site_label
_atom_site_type_symbol
_atom_site_fract_x
_atom_site_fract_y
_atom_site_fract_z
_atom_site_U_iso_or_equiv
_atom_site_adp_type
_atom_site_occupancy
_atom_site_symmetry_multiplicity
_atom_site_calc_flag
_atom_site_refinement_flags
_atom_site_disorder_assembly
_atom_site_disorder_group
O11 O 0.63532(11) 1.12463(11) 0.88615(18) 0.0467(5) Uani 1 4 d . . .
C11 C 0.58993(19) 1.07553(18) 0.9287(3) 0.0526(8) Uani 1 4 d . . .
C12 C 0.5150(2) 1.0642(2) 0.8357(3) 0.0679(10) Uani 1 4 d . . .
H12 H 0.4854 1.0257 0.8681 0.080 Uiso 1 4 calc R . .
C13 C 0.4654(2) 1.1337(3) 0.8271(3) 0.0747(12) Uani 1 4 d . . .
O13 O 0.43247(17) 1.1558(2) 0.7251(3) 0.0924(10) Uani 1 4 d . . .
C14 C 0.4553(3) 1.1707(3) 0.9460(4) 0.0900(15) Uani 1 4 d . . .
H14A H 0.4992 1.1577 1.0112 0.080 Uiso 1 4 calc R . .
H14B H 0.4082 1.1519 0.9709 0.080 Uiso 1 4 calc R . .
C15 C 0.4494(3) 1.2523(4) 0.9405(4) 0.1006(18) Uani 1 4 d . . .
H15A H 0.4120 1.2656 0.8662 0.080 Uiso 1 4 calc R . .
H15B H 0.4288 1.2689 1.0129 0.080 Uiso 1 4 calc R . .
C16 C 0.5251(3) 1.2914(3) 0.9377(4) 0.0893(14) Uani 1 4 d . . .
H16A H 0.5660 1.2679 0.9971 0.080 Uiso 1 4 calc R . .
H16B H 0.5200 1.3403 0.9675 0.080 Uiso 1 4 calc R . .
C17 C 0.5521(3) 1.2958(2) 0.8124(3) 0.0750(12) Uani 1 4 d . . .
H17A H 0.5604 1.2471 0.7845 0.080 Uiso 1 4 calc R . .
H17B H 0.5103 1.3171 0.7514 0.080 Uiso 1 4 calc R . .
C18 C 0.6255(3) 1.3388(2) 0.8129(4) 0.0807(12) Uani 1 4 d . . .
H18A H 0.6209 1.3846 0.8544 0.080 Uiso 1 4 calc R . .
H18B H 0.6304 1.3490 0.7269 0.080 Uiso 1 4 calc R . .
C19 C 0.6997(3) 1.3004(2) 0.8785(3) 0.0671(10) Uani 1 4 d . . .
H19A H 0.7426 1.3348 0.8909 0.080 Uiso 1 4 calc R . .
H19B H 0.6920 1.2845 0.9607 0.080 Uiso 1 4 calc R . .
C110 C 0.7223(2) 1.23595(19) 0.8072(3) 0.0562(8) Uani 1 4 d . . .
O110 O 0.7118(2) 1.23567(16) 0.6945(2) 0.0870(9) Uani 1 4 d . . .
C111 C 0.76257(18) 1.17397(19) 0.8830(3) 0.0539(8) Uani 1 4 d . . .
H111 H 0.8051 1.1966 0.9424 0.080 Uiso 1 4 calc R . .
O111 O 0.60880(17) 1.04522(17) 1.0280(3) 0.0812(9) Uani 1 4 d . . .
C112 C 0.8039(2) 1.1188(3) 0.8104(4) 0.0749(11) Uani 1 4 d . . .
H12A H 0.8170 1.1435 0.7380 0.080 Uiso 1 4 calc R . .
H12B H 0.8530 1.1056 0.8639 0.080 Uiso 1 4 calc R . .
C113 C 0.7618(3) 1.0495(2) 0.7644(4) 0.0788(12) Uani 1 4 d . . .
H13A H 0.8002 1.0146 0.7470 0.080 Uiso 1 4 calc R . .
H13B H 0.7376 1.0299 0.8310 0.080 Uiso 1 4 calc R . .
C114 C 0.7001(3) 1.0582(3) 0.6488(4) 0.0815(12) Uani 1 4 d . . .
H14A H 0.7254 1.0672 0.5775 0.080 Uiso 1 4 calc R . .
H14B H 0.6681 1.1000 0.6591 0.080 Uiso 1 4 calc R . .
C115 C 0.6461(4) 0.9906(3) 0.6205(5) 0.0934(15) Uani 1 4 d . . .
H15A H 0.6154 0.9954 0.5366 0.080 Uiso 1 4 calc R . .
H15B H 0.6788 0.9480 0.6212 0.080 Uiso 1 4 calc R . .
C116 C 0.5909(3) 0.9790(2) 0.7117(5) 0.0938(15) Uani 1 4 d . . .
H16A H 0.6212 0.9753 0.7960 0.080 Uiso 1 4 calc R . .
H16B H 0.5634 0.9336 0.6921 0.080 Uiso 1 4 calc R . .
C117 C 0.5305(3) 1.0404(3) 0.7081(4) 0.0808(12) Uani 1 4 d . . .
H17A H 0.5486 1.0819 0.6667 0.080 Uiso 1 4 calc R . .
H17B H 0.4814 1.0246 0.6575 0.080 Uiso 1 4 calc R . .
C118 C 0.71027(18) 1.14009(18) 0.9650(3) 0.0494(7) Uani 1 4 d . . .
H18A H 0.7337 1.0958 1.0026 0.080 Uiso 1 4 calc R . .
H18B H 0.7034 1.1731 1.0317 0.080 Uiso 1 4 calc R . .
O21 O 0.11101(14) 1.12083(12) 0.5984(2) 0.0570(6) Uani 1 4 d . . .
C21 C 0.1686(3) 1.0909(3) 0.5493(4) 0.0854(14) Uani 1 4 d . . .
C22 C 0.2485(3) 1.1040(3) 0.6330(4) 0.0821(13) Uani 1 4 d . . .
H22A H 0.2862 1.1074 0.5760 0.080 Uiso 1 4 calc R . .
C23 C 0.2525(2) 1.1759(3) 0.7007(4) 0.0730(11) Uani 1 4 d . . .
O23 O 0.25968(18) 1.17987(18) 0.8130(3) 0.0825(8) Uani 1 4 d . . .
C24 C 0.2519(3) 1.2430(4) 0.6210(6) 0.111(2) Uani 1 4 d . . .
H24A H 0.3029 1.2479 0.5974 0.080 Uiso 1 4 calc R . .
H24B H 0.2138 1.2362 0.5444 0.080 Uiso 1 4 calc R . .
C25 C 0.2334(5) 1.3117(4) 0.6806(8) 0.143(3) Uani 1 4 d . . .
H25A H 0.2411 1.3518 0.6264 0.080 Uiso 1 4 calc R . .
H25B H 0.2696 1.3179 0.7594 0.080 Uiso 1 4 calc R . .
C26 C 0.1446(8) 1.3145(6) 0.7072(9) 0.238(8) Uani 1 4 d . . .
H26A H 0.1361 1.2724 0.7565 0.080 Uiso 1 4 calc R . .
H26B H 0.1392 1.3570 0.7574 0.080 Uiso 1 4 calc R . .
C27 C 0.0909(7) 1.3162(4) 0.6082(8) 0.164(4) Uani 1 4 d . . .
H27A H 0.0915 1.2722 0.5595 0.080 Uiso 1 4 calc R . .
H27B H 0.0981 1.3573 0.5558 0.080 Uiso 1 4 calc R . .
C28 C 0.0097(6) 1.3233(4) 0.6605(9) 0.158(3) Uani 1 4 d . . .
H28A H 0.0185 1.3568 0.7306 0.080 Uiso 1 4 calc R . .
H28B H -0.0286 1.3454 0.5950 0.080 Uiso 1 4 calc R . .
C29 C -0.0259(5) 1.2571(4) 0.7022(6) 0.124(2) Uani 1 4 d . . .
H29A H 0.0097 1.2371 0.7734 0.080 Uiso 1 4 calc R . .
H29B H -0.0738 1.2704 0.7308 0.080 Uiso 1 4 calc R . .
C210 C -0.0441(3) 1.2015(3) 0.6068(5) 0.0903(14) Uani 1 4 d . . .
O210 O -0.0785(3) 1.2170(3) 0.5039(4) 0.1330(16) Uani 1 4 d . . .
C211 C -0.0203(2) 1.1226(3) 0.6332(4) 0.0767(11) Uani 1 4 d . . .
H211 H -0.0681 1.0939 0.6089 0.080 Uiso 1 4 calc R . .
O211 O 0.1515(3) 1.0473(3) 0.4621(4) 0.1360(17) Uani 1 4 d . . .
C212 C 0.0124(2) 1.1029(3) 0.7695(4) 0.0763(11) Uani 1 4 d . . .
H12C H -0.0246 1.1184 0.8214 0.080 Uiso 1 4 calc R . .
H12D H 0.0608 1.1294 0.7966 0.080 Uiso 1 4 calc R . .
C213 C 0.0286(3) 1.0219(3) 0.7912(5) 0.0986(16) Uani 1 4 d . . .
H13C H -0.0178 0.9993 0.8120 0.080 Uiso 1 4 calc R . .
H13D H 0.0378 1.0005 0.7135 0.080 Uiso 1 4 calc R . .
C214 C 0.0975(3) 1.0050(3) 0.8937(5) 0.0929(15) Uani 1 4 d . . .
H14C H 0.1012 0.9530 0.9045 0.080 Uiso 1 4 calc R . .
H14D H 0.0878 1.0256 0.9718 0.080 Uiso 1 4 calc R . .
C215 C 0.1760(3) 1.0334(2) 0.8691(4) 0.0728(11) Uani 1 4 d . . .
H15C H 0.1706 1.0848 0.8520 0.080 Uiso 1 4 calc R . .
H15D H 0.2146 1.0276 0.9454 0.080 Uiso 1 4 calc R . .
C216 C 0.2074(3) 0.9978(2) 0.7622(4) 0.0886(15) Uani 1 4 d . . .
H16C H 0.1643 0.9917 0.6922 0.080 Uiso 1 4 calc R . .
H16D H 0.2263 0.9500 0.7892 0.080 Uiso 1 4 calc R . .
C217 C 0.2730(3) 1.0382(3) 0.7156(5) 0.0924(15) Uani 1 4 d . . .
H17C H 0.3108 1.0538 0.7880 0.080 Uiso 1 4 calc R . .
H17D H 0.2995 1.0045 0.6688 0.080 Uiso 1 4 calc R . .
C218 C 0.0333(3) 1.1011(2) 0.5452(4) 0.0758(11) Uani 1 4 d . . .
H18C H 0.0302 1.0493 0.5311 0.080 Uiso 1 4 calc R . .
H18D H 0.0174 1.1252 0.4651 0.080 Uiso 1 4 calc R . .

loop_
_atom_site_aniso_label
_atom_site_aniso_U_11
_atom_site_aniso_U_22
_atom_site_aniso_U_33
_atom_site_aniso_U_23
_atom_site_aniso_U_13
_atom_site_aniso_U_12
O11 0.0426(10) 0.0573(12) 0.0387(10) 0.0070(9) 0.0037(8) -0.0086(9)
C11 0.0519(17) 0.0603(19) 0.0467(16) 0.0075(14) 0.0118(13) -0.0120(14)
C12 0.057(2) 0.085(3) 0.061(2) 0.0081(18) 0.0094(16) -0.0278(19)
C13 0.0411(17) 0.130(4) 0.055(2) 0.011(2) 0.0113(15) -0.010(2)
O13 0.0624(17) 0.151(3) 0.0611(16) 0.0078(18) 0.0038(13) 0.0088(18)
C14 0.060(2) 0.150(5) 0.064(2) 0.000(3) 0.0206(19) 0.014(3)
C15 0.065(3) 0.172(6) 0.067(3) -0.011(3) 0.018(2) 0.034(3)
C16 0.092(3) 0.116(4) 0.058(2) -0.015(2) 0.010(2) 0.026(3)
C17 0.090(3) 0.082(3) 0.0500(19) -0.0042(18) 0.0036(18) 0.028(2)
C18 0.123(4) 0.060(2) 0.058(2) 0.0031(18) 0.015(2) 0.012(2)
C19 0.093(3) 0.0555(19) 0.0512(18) 0.0010(15) 0.0073(18) -0.0146(19)
C110 0.067(2) 0.0589(19) 0.0432(16) 0.0003(14) 0.0128(14) -0.0175(16)
O110 0.145(3) 0.0752(18) 0.0433(14) 0.0070(12) 0.0246(15) 0.0019(18)
C111 0.0410(15) 0.068(2) 0.0518(17) -0.0002(15) 0.0060(13) -0.0112(14)
O111 0.0786(18) 0.098(2) 0.0635(16) 0.0353(15) 0.0049(13) -0.0240(15)
C112 0.053(2) 0.094(3) 0.081(3) -0.001(2) 0.0230(19) 0.0027(19)
C113 0.084(3) 0.080(3) 0.075(3) 0.007(2) 0.019(2) 0.028(2)
C114 0.103(3) 0.090(3) 0.057(2) 0.005(2) 0.029(2) 0.021(3)
C115 0.126(4) 0.076(3) 0.076(3) -0.024(2) 0.011(3) 0.007(3)
C116 0.128(4) 0.062(2) 0.087(3) -0.014(2) 0.010(3) -0.021(3)
C117 0.075(3) 0.097(3) 0.064(2) -0.008(2) -0.0048(19) -0.024(2)
C118 0.0476(16) 0.0581(18) 0.0402(14) 0.0050(13) 0.0016(12) -0.0067(13)
O21 0.0588(13) 0.0559(13) 0.0556(13) -0.0114(10) 0.0085(10) 0.0047(10)
C21 0.108(3) 0.099(3) 0.0467(19) -0.011(2) 0.009(2) 0.051(3)
C22 0.072(2) 0.114(4) 0.064(2) 0.014(2) 0.0247(19) 0.036(2)
C23 0.0512(19) 0.095(3) 0.076(3) 0.012(2) 0.0182(18) 0.0052(19)
O23 0.0780(19) 0.098(2) 0.0696(18) 0.0036(15) 0.0088(14) -0.0090(16)
C24 0.083(3) 0.144(5) 0.109(4) 0.048(4) 0.027(3) -0.001(3)
C25 0.186(8) 0.076(4) 0.148(7) 0.022(4) -0.018(6) -0.025(4)
C26 0.39(2) 0.159(8) 0.133(7) -0.046(6) -0.033(11) 0.151(12)
C27 0.257(12) 0.092(5) 0.126(6) 0.015(4) -0.011(7) 0.006(6)
C28 0.198(9) 0.092(5) 0.176(8) -0.012(5) 0.012(7) 0.056(5)
C29 0.154(6) 0.104(4) 0.117(5) 0.014(4) 0.029(4) 0.050(4)
C210 0.061(2) 0.112(4) 0.096(3) 0.014(3) 0.009(2) 0.027(2)
O210 0.111(3) 0.159(4) 0.114(3) 0.022(3) -0.018(2) 0.054(3)
C211 0.052(2) 0.092(3) 0.081(3) 0.007(2) -0.0005(18) -0.0100(19)
O211 0.159(4) 0.149(4) 0.098(3) -0.038(3) 0.019(3) 0.040(3)
C212 0.056(2) 0.093(3) 0.081(3) 0.017(2) 0.0157(19) -0.002(2)
C213 0.094(3) 0.083(3) 0.115(4) 0.021(3) 0.009(3) -0.038(3)
C214 0.124(4) 0.067(3) 0.084(3) 0.024(2) 0.010(3) -0.015(3)
C215 0.091(3) 0.056(2) 0.066(2) 0.0115(17) -0.003(2) 0.0090(19)
C216 0.121(4) 0.058(2) 0.075(3) -0.001(2) -0.013(3) 0.032(2)
C217 0.093(3) 0.104(4) 0.080(3) 0.007(3) 0.014(2) 0.050(3)
C218 0.091(3) 0.062(2) 0.067(2) -0.0055(18) -0.006(2) -0.004(2)

loop_
_geom_bond_atom_site_label_1
_geom_bond_atom_site_label_2
_geom_bond_distance
_geom_bond_site_symmetry_2
_geom_bond_publ_flag
O11 C11 1.338(4) . ?
O11 C118 1.449(3) . ?
C11 O111 1.204(4) . ?
C11 C12 1.508(5) . ?
C12 C117 1.521(6) . ?
C12 C13 1.540(7) . ?
C12 H12 0.9800 . ?
C13 O13 1.219(5) . ?
C13 C14 1.497(6) . ?
C14 C15 1.512(8) . ?
C14 H14A 0.9700 . ?
C14 H14B 0.9700 . ?
C15 C16 1.504(8) . ?
C15 H15A 0.9700 . ?
C15 H15B 0.9700 . ?
C16 C17 1.518(6) . ?
C16 H16A 0.9700 . ?
C16 H16B 0.9700 . ?
C17 C18 1.500(7) . ?
C17 H17A 0.9700 . ?
C17 H17B 0.9700 . ?
C18 C19 1.528(6) . ?
C18 H18A 0.9700 . ?
C18 H18B 0.9700 . ?
C19 C110 1.511(5) . ?
C19 H19A 0.9700 . ?
C19 H19B 0.9700 . ?
C110 O110 1.201(4) . ?
C110 C111 1.506(5) . ?
C111 C118 1.516(4) . ?
C111 C112 1.542(5) . ?
C111 H111 0.9800 . ?
C112 C113 1.513(7) . ?
C112 H12A 0.9700 . ?
C112 H12B 0.9700 . ?
C113 C114 1.501(6) . ?
C113 H13A 0.9700 . ?
C113 H13B 0.9700 . ?
C114 C115 1.558(7) . ?
C114 H14A 0.9700 . ?
C114 H14B 0.9700 . ?
C115 C116 1.512(7) . ?
C115 H15A 0.9700 . ?
C115 H15B 0.9700 . ?
C116 C117 1.540(7) . ?
C116 H16A 0.9700 . ?
C116 H16B 0.9700 . ?
C117 H17A 0.9700 . ?
C117 H17B 0.9700 . ?
C118 H18A 0.9700 . ?
C118 H18B 0.9700 . ?
O21 C21 1.335(5) . ?
O21 C218 1.415(5) . ?
C21 O211 1.236(6) . ?
C21 C22 1.531(7) . ?
C22 C23 1.513(7) . ?
C22 C217 1.524(6) . ?
C22 H22A 0.9800 . ?
C23 O23 1.202(5) . ?
C23 C24 1.512(7) . ?
C24 C25 1.486(10) . ?
C24 H24A 0.9700 . ?
C24 H24B 0.9700 . ?
C25 C26 1.619(15) . ?
C25 H25A 0.9700 . ?
C25 H25B 0.9700 . ?
C26 C27 1.288(11) . ?
C26 H26A 0.9700 . ?
C26 H26B 0.9700 . ?
C27 C28 1.618(12) . ?
C27 H27A 0.9700 . ?
C27 H27B 0.9700 . ?
C28 C29 1.478(11) . ?
C28 H28A 0.9700 . ?
C28 H28B 0.9700 . ?
C29 C210 1.453(8) . ?
C29 H29A 0.9700 . ?
C29 H29B 0.9700 . ?
C210 O210 1.199(6) . ?
C210 C211 1.528(7) . ?
C211 C218 1.501(6) . ?
C211 C212 1.526(6) . ?
C211 H211 0.9800 . ?
C212 C213 1.535(7) . ?
C212 H12C 0.9700 . ?
C212 H12D 0.9700 . ?
C213 C214 1.509(7) . ?
C213 H13C 0.9700 . ?
C213 H13D 0.9700 . ?
C214 C215 1.528(7) . ?
C214 H14C 0.9700 . ?
C214 H14D 0.9700 . ?
C215 C216 1.518(6) . ?
C215 H15C 0.9700 . ?
C215 H15D 0.9700 . ?
C216 C217 1.523(8) . ?
C216 H16C 0.9700 . ?
C216 H16D 0.9700 . ?
C217 H17C 0.9700 . ?
C217 H17D 0.9700 . ?
C218 H18C 0.9700 . ?
C218 H18D 0.9700 . ?
